data_1540034
loop_
_publ_author_name
'Nakatake, Daiki'
'Yokote, Yuki'
'Matsushima, Yoshimasa'
'Yazaki, Ryo'
'Ohshima, Takashi'

_publ_section_title
;
 A highly stable but highly reactive zinc catalyst for transesterification
 supported by a bis(imidazole) ligand
;
_journal_issue 6
_journal_name_full 'Green Chem.'
_journal_page_first 1524
_journal_paper_doi 10.1039/C5GC02056E
_journal_volume 18
_journal_year 2016
_chemical_formula_moiety 'C32 H28 F6 N8 O4 Zn'
_chemical_formula_sum 'C32 H28 F6 N8 O4 Zn'
_chemical_formula_weight 767.99
_space_group_crystal_system triclinic
_space_group_IT_number 2
_space_group_name_Hall '-P 1'
_space_group_name_H-M_alt 'P -1'
_symmetry_space_group_name_Hall '-P 1'
_symmetry_space_group_name_H-M 'P -1'
_atom_sites_solution_hydrogens geom
_atom_sites_solution_primary direct
_atom_sites_solution_secondary difmap
_audit_update_record
;
2015-09-01 deposited with the CCDC.
2015-10-14 downloaded from the CCDC.
;
_cell_angle_alpha 82.433(2)
_cell_angle_beta 68.031(2)
_cell_angle_gamma 67.635(2)
_cell_formula_units_Z 1
_cell_length_a 8.8018(15)
_cell_length_b 9.2775(16)
_cell_length_c 11.3673(19)
_cell_measurement_temperature 296
_cell_volume 796.0(2)
_computing_cell_refinement Unknown
_computing_data_collection Unknown
_computing_data_reduction Unknown
_computing_molecular_graphics 'CrystalStructure 4.1'
_computing_publication_material 'CrystalStructure 4.1 (Rigaku, 2014)'
_computing_structure_refinement 'SHELXL97 (Sheldrick, 2008)'
_computing_structure_solution 'SIR92 (Altomare, et al., 1994)'
_diffrn_ambient_temperature 296
_diffrn_measured_fraction_theta_full 0.975
_diffrn_measured_fraction_theta_max 0.956
_diffrn_measurement_device_type 'Unknown CCD'
_diffrn_measurement_method \w
_diffrn_radiation_type 'Mo K\a'
_diffrn_radiation_wavelength 0.71075
_diffrn_reflns_av_R_equivalents 0.0164
_diffrn_reflns_Laue_measured_fraction_full 0.975
_diffrn_reflns_Laue_measured_fraction_max 0.956
_diffrn_reflns_limit_h_max 11
_diffrn_reflns_limit_h_min -11
_diffrn_reflns_limit_k_max 11
_diffrn_reflns_limit_k_min -7
_diffrn_reflns_limit_l_max 14
_diffrn_reflns_limit_l_min -14
_diffrn_reflns_number 4379
_diffrn_reflns_point_group_measured_fraction_full 0.975
_diffrn_reflns_point_group_measured_fraction_max 0.956
_diffrn_reflns_theta_full 25.242
_diffrn_reflns_theta_max 27.000
_diffrn_reflns_theta_min 1.932
_diffrn_standards_number 0
_exptl_absorpt_coefficient_mu 0.860
_exptl_absorpt_correction_type none
_exptl_crystal_colour colorless
_exptl_crystal_density_diffrn 1.602
_exptl_crystal_density_method 'not measured'
_exptl_crystal_description needle
_exptl_crystal_F_000 392.00
_exptl_crystal_size_max 0.500
_exptl_crystal_size_mid 0.400
_exptl_crystal_size_min 0.300
_refine_diff_density_max 0.52
_refine_diff_density_min -0.47
_refine_ls_extinction_method none
_refine_ls_goodness_of_fit_ref 0.966
_refine_ls_hydrogen_treatment refxyz
_refine_ls_number_parameters 288
_refine_ls_number_reflns 3319
_refine_ls_number_restraints 0
_refine_ls_R_factor_all 0.0265
_refine_ls_R_factor_gt 0.0264
_refine_ls_shift/su_max 0.004
_refine_ls_structure_factor_coef Fsqd
_refine_ls_weighting_details 'w = 1/[\s^2^(Fo^2^)+(0.0460P)^2^+0.5280P] where P=(Fo^2^+2Fc^2^)/3'
_refine_ls_weighting_scheme calc
_refine_ls_wR_factor_gt 0.0723
_refine_ls_wR_factor_ref 0.0726
_reflns_number_gt 3284
_reflns_number_total 3319
_reflns_threshold_expression F^2^>2.0\s(F^2^)
_cod_data_source_file c5gc02056e3.cif
_cod_data_source_block ykt260_2_1_0m
_cod_depositor_comments 'Adding full bibliography for 1540034--1540036.cif.'
_cod_database_code 1540034

loop_
_symmetry_equiv_pos_site_id
_space_group_symop_operation_xyz
1 +X,+Y,+Z
2 -X,-Y,-Z

loop_
_atom_site_label
_atom_site_type_symbol
_atom_site_fract_x
_atom_site_fract_y
_atom_site_fract_z
_atom_site_U_iso_or_equiv
_atom_site_adp_type
_atom_site_occupancy
_atom_site_site_symmetry_multiplicity
_atom_site_calc_flag
Zn1 Zn 1.0 0.0 0.5 0.01070(8) Uani 1 1 d
F6 F 1.63502(13) 0.09300(13) 0.23733(9) 0.0277(2) Uani 1 2 d
F15 F 1.60770(13) -0.12709(12) 0.30593(11) 0.0337(3) Uani 1 2 d
F24 F 1.49798(13) -0.00169(12) 0.16705(9) 0.0246(2) Uani 1 2 d
O2 O 1.32399(17) 0.22467(14) 0.41970(12) 0.0299(3) Uani 1 2 d
O7 O 1.25142(14) 0.01906(13) 0.41127(10) 0.0190(2) Uani 1 2 d
N4 N 0.97698(15) 0.19753(14) 0.83111(11) 0.0136(2) Uani 1 2 d
N8 N 0.67244(15) 0.41393(14) 0.37890(10) 0.0125(2) Uani 1 2 d
N9 N 0.96800(15) 0.07620(14) 0.68081(11) 0.0131(2) Uani 1 2 d
N10 N 0.86754(16) 0.23073(14) 0.44747(11) 0.0134(2) Uani 1 2 d
C3 C 1.52315(19) 0.01623(17) 0.27268(14) 0.0161(3) Uani 1 2 d
C11 C 0.89269(18) 0.09550(17) 0.89115(13) 0.0143(3) Uani 1 2 d
C12 C 0.77555(18) 0.40309(16) 1.10484(13) 0.0129(3) Uani 1 2 d
C13 C 0.89553(19) 0.36905(17) 0.43876(13) 0.0154(3) Uani 1 2 d
C14 C 0.73260(19) 0.26286(16) 0.41051(13) 0.0134(3) Uani 1 2 d
C16 C 0.88895(18) 0.02097(16) 0.79745(13) 0.0144(3) Uani 1 2 d
C17 C 0.53774(18) 0.48557(17) 0.32126(13) 0.0147(3) Uani 1 2 d
C18 C 0.61614(18) 0.50951(16) 1.18045(13) 0.0131(3) Uani 1 2 d
C19 C 1.01949(18) 0.18166(17) 0.70522(13) 0.0137(3) Uani 1 2 d
C20 C 0.84221(18) 0.42432(17) 0.97476(13) 0.0144(3) Uani 1 2 d
C21 C 1.01115(19) 0.30489(18) 0.89376(14) 0.0165(3) Uani 1 2 d
C22 C 0.5247(2) 0.63792(17) 1.12469(14) 0.0186(3) Uani 1 2 d
C23 C 0.77553(19) 0.48303(17) 0.39706(13) 0.0152(3) Uani 1 2 d
C25 C 0.7489(2) 0.55342(19) 0.91962(14) 0.0216(3) Uani 1 2 d
C26 C 0.5908(2) 0.65968(19) 0.99451(15) 0.0246(3) Uani 1 2 d
C27 C 1.34676(18) 0.09858(17) 0.38035(13) 0.0152(3) Uani 1 2 d
H5 H 0.792(3) 0.571(3) 0.831(2) 0.034(6) Uiso 1 2 d
H28 H 0.533(3) 0.744(3) 0.959(2) 0.030(5) Uiso 1 2 d
H29 H 0.417(3) 0.711(2) 1.1770(19) 0.022(5) Uiso 1 2 d
H30 H 0.845(2) 0.090(2) 0.9817(19) 0.018(4) Uiso 1 2 d
H31 H 0.838(2) 0.316(2) 1.1422(17) 0.014(4) Uiso 1 2 d
H32 H 1.078(3) 0.355(2) 0.8282(18) 0.017(4) Uiso 1 2 d
H33 H 1.080(3) 0.244(2) 0.9465(19) 0.020(5) Uiso 1 2 d
H34 H 0.988(3) 0.372(2) 0.4627(19) 0.023(5) Uiso 1 2 d
H35 H 0.685(3) 0.193(2) 0.4057(18) 0.018(4) Uiso 1 2 d
H36 H 0.457(2) 0.587(2) 0.3607(18) 0.016(4) Uiso 1 2 d
H37 H 0.476(2) 0.420(2) 0.3376(17) 0.015(4) Uiso 1 2 d
H38 H 0.750(3) 0.588(3) 0.388(2) 0.031(5) Uiso 1 2 d
H39 H 1.082(3) 0.234(2) 0.6448(19) 0.018(4) Uiso 1 2 d
H40 H 0.842(3) -0.057(2) 0.8035(19) 0.021(5) Uiso 1 2 d

loop_
_atom_site_aniso_label
_atom_site_aniso_U_11
_atom_site_aniso_U_22
_atom_site_aniso_U_33
_atom_site_aniso_U_12
_atom_site_aniso_U_13
_atom_site_aniso_U_23
Zn1 0.01118(12) 0.01156(12) 0.00928(12) -0.00378(9) -0.00334(8) -0.00142(8)
F6 0.0221(5) 0.0422(6) 0.0224(5) -0.0226(4) 0.0017(4) -0.0058(4)
F15 0.0192(5) 0.0287(5) 0.0366(6) 0.0020(4) -0.0059(4) 0.0098(4)
F24 0.0276(5) 0.0334(5) 0.0152(4) -0.0146(4) -0.0046(4) -0.0055(4)
O2 0.0293(6) 0.0278(6) 0.0296(6) -0.0162(5) 0.0034(5) -0.0128(5)
O7 0.0152(5) 0.0222(5) 0.0200(5) -0.0095(4) -0.0039(4) 0.0009(4)
N4 0.0124(5) 0.0172(6) 0.0102(5) -0.0048(5) -0.0027(4) -0.0031(4)
N8 0.0140(5) 0.0136(5) 0.0076(5) -0.0037(5) -0.0024(4) -0.0007(4)
N9 0.0123(5) 0.0138(5) 0.0119(5) -0.0027(5) -0.0043(4) -0.0015(4)
N10 0.0147(6) 0.0139(6) 0.0104(5) -0.0045(5) -0.0032(4) -0.0013(4)
C3 0.0150(7) 0.0186(7) 0.0153(6) -0.0078(6) -0.0047(5) 0.0015(5)
C11 0.0123(6) 0.0174(7) 0.0110(6) -0.0040(5) -0.0034(5) 0.0008(5)
C12 0.0138(6) 0.0138(6) 0.0113(6) -0.0043(5) -0.0053(5) -0.0001(5)
C13 0.0176(7) 0.0177(7) 0.0122(6) -0.0086(6) -0.0042(5) -0.0004(5)
C14 0.0158(6) 0.0132(6) 0.0105(6) -0.0048(5) -0.0038(5) -0.0009(5)
C16 0.0143(6) 0.0142(6) 0.0140(7) -0.0043(5) -0.0054(5) 0.0010(5)
C17 0.0124(6) 0.0169(7) 0.0107(6) -0.0021(5) -0.0031(5) 0.0001(5)
C18 0.0149(6) 0.0142(6) 0.0110(6) -0.0057(5) -0.0049(5) -0.0001(5)
C19 0.0136(6) 0.0167(7) 0.0099(6) -0.0053(5) -0.0026(5) -0.0017(5)
C20 0.0157(7) 0.0171(7) 0.0118(6) -0.0078(6) -0.0034(5) -0.0027(5)
C21 0.0153(7) 0.0236(7) 0.0118(6) -0.0090(6) -0.0020(6) -0.0056(6)
C22 0.0196(7) 0.0155(7) 0.0163(7) -0.0015(6) -0.0064(6) -0.0005(6)
C23 0.0194(7) 0.0142(7) 0.0113(6) -0.0081(5) -0.0030(5) 0.0007(5)
C25 0.0287(8) 0.0236(8) 0.0112(7) -0.0094(7) -0.0066(6) 0.0029(6)
C26 0.0309(9) 0.0189(8) 0.0178(8) -0.0015(7) -0.0114(7) 0.0053(6)
C27 0.0136(6) 0.0190(7) 0.0127(6) -0.0060(5) -0.0045(5) 0.0011(5)

loop_
_atom_type_symbol
_atom_type_description
_atom_type_scat_dispersion_real
_atom_type_scat_dispersion_imag
_atom_type_scat_source
C C 0.0033 0.0016
;
International Tables for Crystallography
(Vol. C, Tables 4.2.6.8 and 6.1.1.4)
;
H H 0.0000 0.0000
;
International Tables for Crystallography
(Vol. C, Table 6.1.1.4)
;
N N 0.0061 0.0033
;
International Tables for Crystallography
(Vol. C, Tables 4.2.6.8 and 6.1.1.4)
;
O O 0.0106 0.0060
;
International Tables for Crystallography
(Vol. C, Tables 4.2.6.8 and 6.1.1.4)
;
F F 0.0171 0.0103
;
International Tables for Crystallography
(Vol. C, Tables 4.2.6.8 and 6.1.1.4)
;
Zn Zn 0.2839 1.4301
;
International Tables for Crystallography
(Vol. C, Tables 4.2.6.8 and 6.1.1.4)
;

loop_
_geom_angle_atom_site_label_1
_geom_angle_atom_site_label_2
_geom_angle_atom_site_label_3
_geom_angle
_geom_angle_publ_flag
_geom_angle_site_symmetry_1
_geom_angle_site_symmetry_3
O7 Zn1 O7 180.00(6) yes . 2_756
O7 Zn1 N9 92.93(5) yes . .
O7 Zn1 N9 87.07(5) yes . 2_756
O7 Zn1 N10 92.87(5) yes . .
O7 Zn1 N10 87.13(5) yes . 2_756
O7 Zn1 N9 87.07(5) yes 2_756 .
O7 Zn1 N9 92.93(5) yes 2_756 2_756
O7 Zn1 N10 87.13(5) yes 2_756 .
O7 Zn1 N10 92.87(5) yes 2_756 2_756
N9 Zn1 N9 180.00(7) yes . 2_756
N9 Zn1 N10 92.98(5) yes . .
N9 Zn1 N10 87.02(5) yes . 2_756
N9 Zn1 N10 87.02(5) yes 2_756 .
N9 Zn1 N10 92.98(5) yes 2_756 2_756
N10 Zn1 N10 180.00(7) yes . 2_756
Zn1 O7 C27 150.39(9) yes . .
C11 N4 C19 107.21(15) yes . .
C11 N4 C21 125.94(12) yes . .
C19 N4 C21 126.85(13) yes . .
C14 N8 C17 126.17(16) yes . .
C14 N8 C23 107.02(14) yes . .
C17 N8 C23 126.40(13) yes . .
Zn1 N9 C16 125.89(12) yes . .
Zn1 N9 C19 128.46(9) yes . .
C16 N9 C19 105.64(13) yes . .
Zn1 N10 C13 132.84(12) yes . .
Zn1 N10 C14 121.55(12) yes . .
C13 N10 C14 105.58(12) yes . .
F6 C3 F15 107.15(13) yes . .
F6 C3 F24 105.78(12) yes . .
F6 C3 C27 114.13(14) yes . .
F15 C3 F24 106.06(13) yes . .
F15 C3 C27 111.50(12) yes . .
F24 C3 C27 111.70(14) yes . .
N4 C11 C16 106.01(12) yes . .
C18 C12 C20 120.66(13) yes . .
N10 C13 C23 109.55(17) yes . .
N8 C14 N10 111.57(16) yes . .
N9 C16 C11 109.70(15) yes . .
N8 C17 C18 112.15(11) yes . 1_554
C12 C18 C17 121.58(12) yes . 1_556
C12 C18 C22 119.35(12) yes . .
C17 C18 C22 119.04(10) yes 1_556 .
N4 C19 N9 111.43(13) yes . .
C12 C20 C21 119.95(12) yes . .
C12 C20 C25 119.52(11) yes . .
C21 C20 C25 120.49(12) yes . .
N4 C21 C20 111.33(14) yes . .
C18 C22 C26 120.21(12) yes . .
N8 C23 C13 106.27(14) yes . .
C20 C25 C26 119.97(13) yes . .
C22 C26 C25 120.28(15) yes . .
O2 C27 O7 131.45(12) yes . .
O2 C27 C3 117.71(15) yes . .
O7 C27 C3 110.85(14) yes . .
N4 C11 H30 122.4(15) no . .
C16 C11 H30 131.5(15) no . .
C18 C12 H31 119.6(10) no . .
C20 C12 H31 119.7(10) no . .
N10 C13 H34 119.1(12) no . .
C23 C13 H34 131.3(12) no . .
N8 C14 H35 123.1(12) no . .
N10 C14 H35 125.3(12) no . .
N9 C16 H40 120.8(12) no . .
C11 C16 H40 129.5(12) no . .
N8 C17 H36 110.5(15) no . .
N8 C17 H37 106.3(12) no . .
C18 C17 H36 108.0(11) no 1_554 .
C18 C17 H37 111.2(12) no 1_554 .
H36 C17 H37 108.6(17) no . .
N4 C19 H39 123.5(16) no . .
N9 C19 H39 125.0(16) no . .
N4 C21 H32 106.8(15) no . .
N4 C21 H33 108.7(14) no . .
C20 C21 H32 110.0(10) no . .
C20 C21 H33 110.0(10) no . .
H32 C21 H33 110.0(19) no . .
C18 C22 H29 119.0(13) no . .
C26 C22 H29 120.8(13) no . .
N8 C23 H38 120.9(18) no . .
C13 C23 H38 132.5(19) no . .
C20 C25 H5 121.3(12) no . .
C26 C25 H5 118.7(12) no . .
C22 C26 H28 120.1(12) no . .
C25 C26 H28 119.6(12) no . .

loop_
_geom_bond_atom_site_label_1
_geom_bond_atom_site_label_2
_geom_bond_distance
_geom_bond_publ_flag
_geom_bond_site_symmetry_2
Zn1 O7 2.1276(13) yes .
Zn1 O7 2.1276(13) yes 2_756
Zn1 N9 2.1451(14) yes .
Zn1 N9 2.1451(14) yes 2_756
Zn1 N10 2.1408(12) yes .
Zn1 N10 2.1408(12) yes 2_756
F6 C3 1.342(2) yes .
F15 C3 1.3378(17) yes .
F24 C3 1.341(2) yes .
O2 C27 1.225(2) yes .
O7 C27 1.247(2) yes .
N4 C11 1.378(2) yes .
N4 C19 1.3500(19) yes .
N4 C21 1.471(3) yes .
N8 C14 1.3486(18) yes .
N8 C17 1.464(2) yes .
N8 C23 1.376(3) yes .
N9 C16 1.3809(18) yes .
N9 C19 1.320(2) yes .
N10 C13 1.381(2) yes .
N10 C14 1.322(2) yes .
C3 C27 1.5537(17) yes .
C11 C16 1.361(3) yes .
C12 C18 1.3961(16) yes .
C12 C20 1.3898(19) yes .
C13 C23 1.361(2) yes .
C17 C18 1.5113(19) yes 1_554
C18 C22 1.386(2) yes .
C20 C21 1.5090(17) yes .
C20 C25 1.393(2) yes .
C22 C26 1.391(2) yes .
C25 C26 1.3871(19) yes .
C11 H30 0.96(2) no .
C12 H31 0.938(18) no .
C13 H34 0.96(3) no .
C14 H35 0.92(3) no .
C16 H40 0.95(3) no .
C17 H36 0.975(17) no .
C17 H37 0.93(2) no .
C19 H39 0.92(2) no .
C21 H32 0.95(2) no .
C21 H33 0.99(2) no .
C22 H29 0.953(17) no .
C23 H38 0.91(2) no .
C25 H5 0.95(2) no .
C26 H28 0.89(2) no .

loop_
_geom_contact_atom_site_label_1
_geom_contact_atom_site_label_2
_geom_contact_distance
_geom_contact_publ_flag
_geom_contact_site_symmetry_2
Zn1 C13 3.2416(16) no 2_756
Zn1 C14 3.0482(15) no 2_756
Zn1 C16 3.1594(15) no 2_756
Zn1 C19 3.1411(19) no 2_756
Zn1 C27 3.2699(17) no 2_756
F6 O2 2.6758(14) no .
F6 O7 3.4915(17) no .
F6 N4 3.3305(14) no 2_856
F6 C12 3.500(2) no 1_654
F6 C14 3.195(2) no 1_655
F6 C17 3.583(2) no 1_655
F6 C19 3.3642(18) no 2_856
F15 O2 3.3244(15) no .
F15 O2 3.340(2) no 2_856
F15 O7 2.7365(14) no .
F15 N4 3.2259(17) no 2_856
F15 C19 3.079(2) no 2_856
F15 C21 3.1946(15) no 2_856
F15 C23 3.5257(18) no 1_645
F24 O2 3.2945(17) no .
F24 O7 2.7872(13) no .
F24 C16 3.348(2) no 2_756
F24 C22 3.348(2) no 1_644
F24 C26 3.585(2) no 1_644
F24 C26 3.421(2) no 2_766
O2 C13 3.418(2) no .
O2 C17 3.439(2) no 1_655
O2 C19 3.4410(18) no .
O2 C23 3.282(2) no 2_766
O7 C13 3.4997(17) no .
O7 C14 3.0826(18) no 2_756
O7 C16 3.173(2) no 2_756
O7 C19 3.3895(17) no .
N4 C12 3.3652(19) no .
N4 C25 3.204(2) no .
N8 N8 3.2497(13) no 2_666
N8 C12 2.9046(19) no 1_554
N8 C17 3.2734(18) no 2_666
N9 C14 3.2283(16) no 2_756
N10 C16 3.3521(18) no 2_756
N10 C19 3.563(2) no .
C11 C11 3.554(2) no 2_757
C11 C12 3.580(2) no .
C11 C20 3.134(2) no .
C12 C14 3.480(2) no 1_556
C12 C23 3.497(2) no 1_556
C12 C26 2.771(2) no .
C14 C16 3.5624(17) no 2_756
C14 C17 3.5532(19) no 2_666
C14 C18 3.431(2) no 1_554
C17 C23 3.3119(18) no 2_666
C18 C23 3.202(3) no 1_556
C18 C25 2.788(2) no .
C19 C20 3.529(2) no .
C20 C22 2.7846(17) no .
Zn1 H34 3.38(2) no .
Zn1 H34 3.38(2) no 2_756
Zn1 H35 3.16(2) no .
Zn1 H35 3.16(2) no 2_756
Zn1 H39 3.31(3) no .
Zn1 H39 3.31(3) no 2_756
Zn1 H40 3.257(19) no .
Zn1 H40 3.257(19) no 2_756
F6 H28 3.06(3) no 2_766
F6 H30 2.796(18) no 1_654
F6 H31 3.07(2) no 1_654
F6 H33 3.499(18) no 2_856
F6 H35 2.47(3) no 1_655
F6 H37 2.988(19) no 1_655
F6 H39 3.59(2) no 2_856
F15 H29 3.39(3) no 1_644
F15 H32 2.777(16) no 2_856
F15 H33 3.099(17) no 2_856
F15 H35 3.477(18) no 2_756
F15 H36 3.29(2) no 1_645
F15 H38 2.67(2) no 1_645
F15 H39 2.77(2) no 2_856
F24 H28 3.41(3) no 1_644
F24 H28 2.59(2) no 2_766
F24 H29 2.98(3) no 1_644
F24 H30 3.34(2) no 1_654
F24 H33 3.365(17) no 2_856
F24 H40 2.72(2) no 2_756
O2 H5 3.47(3) no 2_766
O2 H34 2.62(2) no .
O2 H35 3.02(2) no 1_655
O2 H37 2.53(2) no 1_655
O2 H38 2.70(3) no 2_766
O2 H39 2.632(18) no .
O7 H34 3.183(18) no .
O7 H35 2.73(2) no 2_756
O7 H39 3.07(2) no .
O7 H40 2.79(2) no 2_756
N4 H5 3.22(2) no .
N4 H29 3.28(2) no 2_667
N4 H30 3.45(2) no 2_757
N4 H31 3.46(2) no .
N4 H40 3.12(3) no .
N8 H31 2.624(18) no 1_554
N8 H34 3.13(3) no .
N8 H36 2.746(19) no 2_666
N8 H37 3.33(2) no 2_666
N9 H29 3.107(17) no 2_667
N9 H30 3.18(2) no .
N9 H34 3.46(2) no .
N9 H35 3.021(16) no 2_756
N10 H31 3.54(2) no 1_554
N10 H36 2.902(15) no 2_666
N10 H38 3.13(2) no .
N10 H39 3.44(3) no .
N10 H40 3.144(17) no 2_756
C3 H28 3.27(2) no 2_766
C3 H33 3.588(16) no 2_856
C3 H35 3.32(3) no 1_655
C3 H40 3.50(3) no 2_756
C11 H28 3.29(2) no 2_667
C11 H29 2.96(2) no 2_667
C11 H30 3.04(2) no 2_757
C11 H31 3.51(2) no .
C11 H32 3.26(2) no .
C11 H33 2.78(3) no .
C11 H33 3.41(2) no 2_757
C11 H39 3.077(19) no .
C12 H5 3.27(2) no .
C12 H29 3.258(18) no .
C12 H30 3.14(2) no .
C12 H32 3.220(17) no .
C12 H32 3.27(3) no 2_767
C12 H33 2.587(16) no .
C12 H36 3.284(16) no 1_556
C12 H37 2.927(17) no 1_556
C13 H5 3.42(2) no 2_766
C13 H34 3.40(3) no 2_766
C13 H35 3.04(3) no .
C13 H36 2.998(17) no 2_666
C13 H37 3.347(15) no 2_666
C13 H39 3.21(2) no .
C14 H31 2.871(18) no 1_554
C14 H34 3.05(3) no .
C14 H36 3.203(18) no .
C14 H36 2.727(18) no 2_666
C14 H37 2.55(2) no .
C14 H38 3.05(3) no .
C14 H40 3.543(16) no 2_756
C16 H29 2.833(18) no 2_667
C16 H31 3.314(17) no 2_757
C16 H33 3.57(2) no 2_757
C16 H35 3.522(16) no 2_756
C16 H39 3.04(2) no .
C17 H29 2.63(2) no 1_554
C17 H31 2.693(15) no 1_554
C17 H35 2.748(19) no .
C17 H38 2.75(3) no .
C17 H38 3.50(2) no 2_666
C18 H28 3.21(2) no .
C18 H32 3.35(3) no 2_767
C18 H38 3.27(3) no 1_556
C19 H5 3.58(2) no .
C19 H29 3.34(2) no 2_667
C19 H30 3.106(19) no .
C19 H32 2.56(3) no .
C19 H33 3.14(3) no .
C19 H34 3.12(2) no .
C19 H35 3.498(17) no 2_756
C19 H38 3.30(3) no 2_766
C19 H40 3.05(2) no .
C20 H28 3.21(2) no .
C20 H30 3.09(2) no .
C21 H5 2.70(2) no .
C21 H30 2.78(2) no .
C21 H31 2.655(17) no .
C21 H38 3.38(2) no 2_766
C21 H39 2.77(2) no .
C22 H5 3.26(2) no .
C22 H31 3.247(17) no .
C22 H36 2.542(19) no 1_556
C22 H37 2.955(18) no 1_556
C23 H31 3.23(2) no 1_554
C23 H32 2.909(19) no 2_766
C23 H35 3.07(2) no .
C23 H36 2.77(2) no .
C23 H36 2.918(18) no 2_666
C23 H37 3.22(3) no .
C23 H37 3.002(16) no 2_666
C23 H39 3.23(2) no 2_766
C25 H29 3.273(17) no .
C25 H31 3.250(19) no .
C25 H32 2.651(17) no .
C25 H33 3.304(19) no .
C25 H33 3.57(3) no 2_767
C26 H30 3.574(19) no 2_667
C27 H34 3.097(17) no .
C27 H35 3.52(3) no 1_655
C27 H35 3.41(2) no 2_756
C27 H37 3.49(2) no 1_655
C27 H39 3.094(18) no .
C27 H40 3.25(3) no 2_756
H5 H28 2.29(3) no .
H5 H32 2.54(3) no .
H5 H34 3.26(3) no 2_766
H5 H37 3.52(4) no 2_666
H5 H39 3.52(3) no .
H5 H40 3.60(4) no 1_565
H28 H29 2.33(3) no .
H28 H30 2.93(3) no 2_667
H29 H30 3.31(3) no 2_667
H29 H36 2.33(3) no 1_556
H29 H37 3.04(3) no 1_556
H29 H40 3.13(3) no 2_667
H30 H30 2.76(3) no 2_757
H30 H31 2.93(3) no .
H30 H33 2.83(4) no .
H30 H33 2.98(3) no 2_757
H30 H40 2.60(4) no .
H31 H32 3.45(2) no .
H31 H32 3.48(3) no 2_767
H31 H33 2.39(2) no .
H31 H35 3.06(3) no 1_556
H31 H36 3.56(2) no 1_556
H31 H37 2.99(2) no 1_556
H31 H40 3.14(3) no 2_757
H32 H38 2.47(3) no 2_766
H32 H39 2.48(3) no .
H33 H39 3.44(3) no .
H33 H40 3.29(3) no 2_757
H34 H34 2.74(4) no 2_766
H34 H36 3.56(3) no 2_666
H34 H38 2.61(3) no .
H34 H38 3.48(4) no 2_766
H34 H39 2.53(3) no .
H34 H39 3.59(3) no 2_766
H35 H36 3.51(3) no .
H35 H36 3.13(3) no 2_666
H35 H37 2.47(3) no .
H35 H38 3.59(2) no 2_666
H36 H36 3.56(3) no 2_666
H36 H38 2.71(4) no .
H36 H38 3.35(3) no 2_666
H37 H38 3.57(4) no .
H37 H38 3.01(3) no 2_666
H38 H39 2.52(4) no 2_766

loop_
_geom_torsion_atom_site_label_1
_geom_torsion_atom_site_label_2
_geom_torsion_atom_site_label_3
_geom_torsion_atom_site_label_4
_geom_torsion
_geom_torsion_publ_flag
_geom_torsion_site_symmetry_1
_geom_torsion_site_symmetry_3
_geom_torsion_site_symmetry_4
O7 Zn1 N9 C16 -143.02(8) no . . .
O7 Zn1 N9 C19 36.09(9) no . . .
N9 Zn1 O7 C27 -59.11(18) no . . .
O7 Zn1 N9 C16 -36.98(8) no . 2_756 2_756
O7 Zn1 N9 C19 143.91(9) no . 2_756 2_756
N9 Zn1 O7 C27 120.89(18) no 2_756 . .
O7 Zn1 N10 C13 -36.86(9) no . . .
O7 Zn1 N10 C14 140.86(8) no . . .
N10 Zn1 O7 C27 34.02(18) no . . .
O7 Zn1 N10 C13 -143.14(9) no . 2_756 2_756
O7 Zn1 N10 C14 39.14(8) no . 2_756 2_756
N10 Zn1 O7 C27 -145.98(18) no 2_756 . .
O7 Zn1 N9 C16 36.98(8) no 2_756 . .
O7 Zn1 N9 C19 -143.91(9) no 2_756 . .
N9 Zn1 O7 C27 -120.89(18) no . 2_756 2_756
O7 Zn1 N9 C16 143.02(8) no 2_756 2_756 2_756
O7 Zn1 N9 C19 -36.09(9) no 2_756 2_756 2_756
N9 Zn1 O7 C27 59.11(18) no 2_756 2_756 2_756
O7 Zn1 N10 C13 143.14(9) no 2_756 . .
O7 Zn1 N10 C14 -39.14(8) no 2_756 . .
N10 Zn1 O7 C27 145.98(18) no . 2_756 2_756
O7 Zn1 N10 C13 36.86(9) no 2_756 2_756 2_756
O7 Zn1 N10 C14 -140.86(8) no 2_756 2_756 2_756
N10 Zn1 O7 C27 -34.02(18) no 2_756 2_756 2_756
N9 Zn1 N10 C13 56.23(9) no . . .
N9 Zn1 N10 C14 -126.06(8) no . . .
N10 Zn1 N9 C16 123.95(9) no . . .
N10 Zn1 N9 C19 -56.94(9) no . . .
N9 Zn1 N10 C13 123.77(9) no . 2_756 2_756
N9 Zn1 N10 C14 -53.94(8) no . 2_756 2_756
N10 Zn1 N9 C16 -56.05(9) no 2_756 . .
N10 Zn1 N9 C19 123.06(9) no 2_756 . .
N9 Zn1 N10 C13 -123.77(9) no 2_756 . .
N9 Zn1 N10 C14 53.94(8) no 2_756 . .
N10 Zn1 N9 C16 56.05(9) no . 2_756 2_756
N10 Zn1 N9 C19 -123.06(9) no . 2_756 2_756
N9 Zn1 N10 C13 -56.23(9) no 2_756 2_756 2_756
N9 Zn1 N10 C14 126.06(8) no 2_756 2_756 2_756
N10 Zn1 N9 C16 -123.95(9) no 2_756 2_756 2_756
N10 Zn1 N9 C19 56.94(9) no 2_756 2_756 2_756
Zn1 O7 C27 O2 18.6(4) no . . .
Zn1 O7 C27 C3 -161.47(15) no . . .
C11 N4 C19 N9 -0.02(14) no . . .
C19 N4 C11 C16 0.34(13) no . . .
C11 N4 C21 C20 -63.53(16) no . . .
C21 N4 C11 C16 179.52(10) no . . .
C19 N4 C21 C20 115.49(13) no . . .
C21 N4 C19 N9 -179.19(11) no . . .
C14 N8 C17 C18 -101.71(14) no . . 1_554
C17 N8 C14 N10 172.95(9) no . . .
C14 N8 C23 C13 0.30(12) no . . .
C23 N8 C14 N10 -0.11(13) no . . .
C17 N8 C23 C13 -172.74(9) no . . .
C23 N8 C17 C18 70.04(16) no . . 1_554
Zn1 N9 C16 C11 179.80(7) no . . .
Zn1 N9 C19 N4 -179.56(7) no . . .
C16 N9 C19 N4 -0.30(14) no . . .
C19 N9 C16 C11 0.52(13) no . . .
Zn1 N10 C13 C23 178.30(7) no . . .
Zn1 N10 C14 N8 -178.39(6) no . . .
C13 N10 C14 N8 -0.13(13) no . . .
C14 N10 C13 C23 0.32(13) no . . .
F6 C3 C27 O2 2.0(2) no . . .
F6 C3 C27 O7 -177.94(12) no . . .
F15 C3 C27 O2 123.62(16) no . . .
F15 C3 C27 O7 -56.4(2) no . . .
F24 C3 C27 O2 -117.90(16) no . . .
F24 C3 C27 O7 62.13(16) no . . .
N4 C11 C16 N9 -0.53(14) no . . .
C18 C12 C20 C21 -177.63(15) no . . .
C18 C12 C20 C25 0.2(3) no . . .
C20 C12 C18 C17 177.63(16) no . . 1_556
C20 C12 C18 C22 -0.4(3) no . . .
N10 C13 C23 N8 -0.39(13) no . . .
N8 C17 C18 C12 35.5(2) no . 1_554 1_554
N8 C17 C18 C22 -146.42(14) no . 1_554 1_554
C12 C18 C22 C26 0.4(3) no . . .
C17 C18 C22 C26 -177.67(15) no 1_556 . .
C12 C20 C21 N4 98.70(19) no . . .
C12 C20 C25 C26 0.1(3) no . . .
C21 C20 C25 C26 177.84(16) no . . .
C25 C20 C21 N4 -79.1(2) no . . .
C18 C22 C26 C25 -0.2(3) no . . .
C20 C25 C26 C22 -0.0(3) no . . .
